data_3500062
loop_
_publ_author_name
'Armel Le Bail'

_publ_section_title
;
 Rietveld refinement of the crystal structure of cimetidine from
 synchrotron data
;
_journal_name_full 'Personal communication to COD'
_journal_year 2016
_chemical_formula_sum 'C10 H16 N6 S'
_chemical_formula_weight 252.36
_space_group_IT_number 14
_symmetry_cell_setting monoclinic
_symmetry_Int_Tables_number 14
_symmetry_space_group_name_Hall '-P 2yn'
_symmetry_space_group_name_H-M 'P 1 21/n 1'
_cell_angle_alpha 90.00000
_cell_angle_beta 111.2851(3)
_cell_angle_gamma 90.00000
_cell_formula_units_Z 4
_cell_length_a 10.69885(7)
_cell_length_b 18.81823(13)
_cell_length_c 6.82475(4)
_cell_measurement_temperature 295
_cell_volume 1280.320(15)
_computing_structure_refinement FULLPROF
_diffrn_ambient_temperature 295
_diffrn_radiation_probe x-ray
_diffrn_radiation_source 'synchrotron synchrotron'
_diffrn_radiation_wavelength 1.529040
_exptl_absorpt_coefficient_mu 2.066
_exptl_crystal_density_diffrn 1.309
_exptl_crystal_F_000 536
_geom_special_details
;
 Bond distances, angles etc. have been calculated using the
 rounded fractional coordinates. All su's are estimated
 from the variances of the (full) variance-covariance matrix.
 The cell esds are taken into account in the estimation of
 distances, angles and torsion angles
;
_pd_meas_2theta_range_inc 0.010000
_pd_meas_2theta_range_max 84.99000
_pd_meas_2theta_range_min 8.01000
_pd_meas_number_of_points 7699
_pd_proc_2theta_range_inc 0.010000
_pd_proc_2theta_range_max 84.9866
_pd_proc_2theta_range_min 8.0066
_pd_proc_ls_prof_R_factor 5.0867
_pd_proc_ls_prof_wR_expected 2.2940
_pd_proc_ls_prof_wR_factor 6.9892
_pd_proc_wavelength 1.529040
_refine_ls_number_parameters 100
_refine_ls_number_reflns 957
_refine_ls_number_restraints 0
_refine_ls_R_I_factor 5.8449
_refine_special_details
; 
H atom positions are fixed to the single crystal values
from Critchley, S. R. (1979) D Phil Thesis, Univ. of Oxford, England
;
_cod_data_source_file cimetidine.cif
_cod_data_source_block Cimetidine
_cod_original_sg_symbol_H-M 'P 21/n'
_cod_original_formula_sum 'H16 C10 N6 S'
_cod_database_code 3500062
_pd_proc_ls_prof_cr_factor 10.1483
_pd_proc_ls_prof_cwr_factor 11.1779
_pd_proc_ls_prof_cwr_expected 3.6688
_pd_proc_ls_prof_chi2 9.2828
_pd_proc_ls_prof_echi2 9.5977

loop_
_publ_manuscript_incl_extra_item
_publ_manuscript_incl_extra_info
_publ_manuscript_incl_extra_defn
'_pd_proc_ls_prof_cR_factor' 'Prof. R-factor CORRECTED for background' no
'_pd_proc_ls_prof_cwR_factor' 'wProf.R-factor CORRECTED for background' no
'_pd_proc_ls_prof_cwR_expected' 'wProf.Expected CORRECTED for background' no
'_pd_proc_ls_prof_chi2' 'Chi-square for all considered points' no
'_pd_proc_ls_prof_echi2' 'Chi-2 for points with Bragg contribution' no

loop_
_symmetry_equiv_pos_as_xyz
x,y,z
-x+1/2,y+1/2,-z+1/2
-x,-y,-z
x+1/2,-y+1/2,z+1/2

loop_
_atom_site_label
_atom_site_type_symbol
_atom_site_thermal_displace_type
_atom_site_fract_x
_atom_site_fract_y
_atom_site_fract_z
_atom_site_occupancy
_atom_site_U_iso_or_equiv
_atom_site_calc_flag
_atom_site_refinement_flags
_atom_site_disorder_assembly
_atom_site_disorder_group
S1 S Uiso 0.51609(18) 0.08591(8) 0.3023(3) 1.000 0.0419(8) . . . .
N1 N Uiso 0.3702(6) 0.2656(3) -0.2264(7) 1.000 0.039(2) . . . .
N2 N Uiso 0.2906(5) 0.1825(3) -0.0765(7) 1.000 0.035(2) . . . .
N3 N Uiso 0.1268(5) 0.0543(3) 0.2505(7) 1.000 0.044(2) . . . .
N4 N Uiso 0.0484(5) 0.1235(2) -0.0440(8) 1.000 0.040(2) . . . .
N5 N Uiso -0.0995(5) 0.0912(3) 0.1182(7) 1.000 0.0301(18) . . . .
N6 N Uiso -0.1626(5) 0.0108(3) 0.3526(7) 1.000 0.044(2) . . . .
C1 C Uiso 0.2681(6) 0.2466(4) -0.1703(9) 1.000 0.043(3) . . . .
C2 C Uiso 0.4124(7) 0.1612(3) -0.0772(9) 1.000 0.017(2) . . . .
C3 C Uiso 0.4604(7) 0.2120(4) -0.1641(10) 1.000 0.036(3) . . . .
C4 C Uiso 0.5909(6) 0.2177(3) -0.2102(9) 1.000 0.056(3) . . . .
C5 C Uiso 0.4733(5) 0.0915(3) 0.0158(8) 1.000 0.027(2) . . . .
C6 C Uiso 0.3650(6) 0.1035(3) 0.3521(8) 1.000 0.046(3) . . . .
C7 C Uiso 0.2616(6) 0.0400(3) 0.2328(8) 1.000 0.040(3) . . . .
C8 C Uiso 0.0296(7) 0.0918(3) 0.1081(10) 1.000 0.027(2) . . . .
C9 C Uiso -0.0580(6) 0.1542(3) -0.2085(9) 1.000 0.076(3) . . . .
C10 C Uiso -0.1275(6) 0.0468(3) 0.2495(9) 1.000 0.018(2) . . . .
H11 H Uiso 0.37600 0.30500 -0.28400 1.000 0.0633 . . . .
H12 H Uiso 0.18900 0.27500 -0.19800 1.000 0.0633 . . . .
H13 H Uiso 0.11800 0.03600 0.35500 1.000 0.0633 . . . .
H14 H Uiso 0.12900 0.13300 -0.03600 1.000 0.0633 . . . .
H41 H Uiso 0.63900 0.25800 -0.14800 1.000 0.0633 . . . .
H42 H Uiso 0.57300 0.22000 -0.35700 1.000 0.0633 . . . .
H43 H Uiso 0.64900 0.17700 -0.14500 1.000 0.0633 . . . .
H51 H Uiso 0.40500 0.05400 -0.04900 1.000 0.0633 . . . .
H52 H Uiso 0.55800 0.08400 0.00700 1.000 0.0633 . . . .
H61 H Uiso 0.32300 0.14600 0.28800 1.000 0.0633 . . . .
H62 H Uiso 0.38300 0.09500 0.49600 1.000 0.0633 . . . .
H71 H Uiso 0.29300 -0.00500 0.30000 1.000 0.0633 . . . .
H72 H Uiso 0.24800 0.03700 0.08500 1.000 0.0633 . . . .
H91 H Uiso -0.08800 0.19600 -0.18300 1.000 0.0633 . . . .
H92 H Uiso -0.02200 0.16500 -0.32200 1.000 0.0633 . . . .
H93 H Uiso -0.13200 0.12500 -0.28200 1.000 0.0633 . . . .

loop_
_atom_type_symbol
_atom_type_scat_Cromer_Mann_a1
_atom_type_scat_Cromer_Mann_b1
_atom_type_scat_Cromer_Mann_a2
_atom_type_scat_Cromer_Mann_b2
_atom_type_scat_Cromer_Mann_a3
_atom_type_scat_Cromer_Mann_b3
_atom_type_scat_Cromer_Mann_a4
_atom_type_scat_Cromer_Mann_b4
_atom_type_scat_Cromer_Mann_c
_atom_type_scat_dispersion_real
_atom_type_scat_dispersion_imag
_atom_type_scat_source
S 6.90530 1.46790 5.20340 22.21510 1.43790 0.25360 1.58630 56.17200 0.86690 0.31900 0.55700 International_Tables_for_Crystallography_Vol.C(1991)_Tables_6.1.1.4_and_6.1.1.5
N 12.21260 0.00570 3.13220 9.89330 2.01250 28.99750 1.16630 0.58260 -11.52900 0.02900 0.01800 International_Tables_for_Crystallography_Vol.C(1991)_Tables_6.1.1.4_and_6.1.1.5
C 2.31000 20.84390 1.02000 10.20750 1.58860 0.56870 0.86500 51.65120 0.21560 0.01700 0.00900 International_Tables_for_Crystallography_Vol.C(1991)_Tables_6.1.1.4_and_6.1.1.5
H 0.49300 10.51090 0.32291 26.12570 0.14019 3.14236 0.04081 57.79970 0.00304 0.00000 0.00000 International_Tables_for_Crystallography_Vol.C(1991)_Tables_6.1.1.4_and_6.1.1.5

loop_
_geom_angle_atom_site_label_1
_geom_angle_atom_site_label_2
_geom_angle_atom_site_label_3
_geom_angle
_geom_angle_site_symmetry_1
_geom_angle_site_symmetry_2
_geom_angle_site_symmetry_3
_geom_angle_publ_flag
C5 S1 C6 107.2(3) . . . yes
C1 N1 C3 106.0(6) . . . yes
C1 N2 C2 105.5(5) . . . yes
C7 N3 C8 123.2(5) . . . yes
C8 N4 C9 121.5(6) . . . yes
C8 N5 C10 120.0(5) . . . yes
C3 N1 H11 129.00 . . . no
C1 N1 H11 125.00 . . . no
C8 N3 H13 123.00 . . . no
C7 N3 H13 114.00 . . . no
C8 N4 H14 120.00 . . . no
C9 N4 H14 118.00 . . . no
N1 C1 N2 110.7(6) . . . yes
N2 C2 C3 108.4(6) . . . yes
C3 C2 C5 130.0(7) . . . no
N2 C2 C5 121.6(6) . . . yes
C2 C3 C4 132.0(7) . . . no
N1 C3 C4 118.6(6) . . . yes
N1 C3 C2 109.3(7) . . . yes
S1 C5 C2 113.7(4) . . . yes
S1 C6 C7 105.3(4) . . . yes
N3 C7 C6 108.8(5) . . . yes
N4 C8 N5 119.4(6) . . . yes
N3 C8 N4 121.8(7) . . . yes
N3 C8 N5 118.6(6) . . . yes
N5 C10 N6 174.0(7) . . . yes
N1 C1 H12 123.00 . . . no
N2 C1 H12 126.00 . . . no
C3 C4 H41 111.00 . . . no
C3 C4 H42 112.00 . . . no
C3 C4 H43 109.00 . . . no
H41 C4 H42 108.00 . . . no
H41 C4 H43 106.00 . . . no
H42 C4 H43 111.00 . . . no
S1 C5 H51 107.00 . . . no
S1 C5 H52 101.00 . . . no
C2 C5 H51 107.00 . . . no
C2 C5 H52 113.00 . . . no
H51 C5 H52 116.00 . . . no
S1 C6 H61 112.00 . . . no
S1 C6 H62 108.00 . . . no
C7 C6 H61 105.00 . . . no
C7 C6 H62 104.00 . . . no
H61 C6 H62 121.00 . . . no
N3 C7 H71 107.00 . . . no
N3 C7 H72 108.00 . . . no
C6 C7 H71 110.00 . . . no
C6 C7 H72 112.00 . . . no
H71 C7 H72 110.00 . . . no
N4 C9 H91 117.00 . . . no
N4 C9 H92 106.00 . . . no
N4 C9 H93 118.00 . . . no
H91 C9 H92 104.00 . . . no
H91 C9 H93 109.00 . . . no
H92 C9 H93 101.00 . . . no

loop_
_geom_bond_atom_site_label_1
_geom_bond_atom_site_label_2
_geom_bond_distance
_geom_bond_site_symmetry_1
_geom_bond_site_symmetry_2
_geom_bond_publ_flag
S1 C5 1.842(5) . . yes
S1 C6 1.799(7) . . yes
N1 C1 1.331(9) . . yes
N1 C3 1.353(10) . . yes
N2 C1 1.346(9) . . yes
N2 C2 1.365(9) . . yes
N3 C7 1.514(9) . . yes
N3 C8 1.338(8) . . yes
N4 C8 1.275(8) . . yes
N4 C9 1.401(8) . . yes
N5 C8 1.408(10) . . yes
N5 C10 1.336(8) . . yes
N6 C10 1.134(8) . . yes
N1 H11 0.8500 . . no
N3 H13 0.8300 . . no
N4 H14 0.8600 . . no
C2 C3 1.323(10) . . no
C2 C5 1.499(8) . . no
C3 C4 1.542(10) . . no
C6 C7 1.631(8) . . no
C1 H12 0.9600 . . no
C4 H41 0.9300 . . no
C4 H42 0.9500 . . no
C4 H43 0.9800 . . no
C5 H51 1.0000 . . no
C5 H52 0.9400 . . no
C6 H61 0.9400 . . no
C6 H62 0.9400 . . no
C7 H71 0.9600 . . no
C7 H72 0.9700 . . no
C9 H91 0.8900 . . no
C9 H92 1.0000 . . no
C9 H93 0.9400 . . no

loop_
_geom_hbond_atom_site_label_D
_geom_hbond_atom_site_label_H
_geom_hbond_atom_site_label_A
_geom_hbond_distance_DH
_geom_hbond_distance_HA
_geom_hbond_distance_DA
_geom_hbond_angle_DHA
_geom_hbond_site_symmetry_A
_geom_hbond_publ_flag
N1 H11 N5 0.8500 2.1100 2.957(8) 172.00 4_554 yes
N3 H13 N6 0.8300 2.0700 2.869(7) 161.00 3_556 yes
N4 H14 N2 0.8600 2.0700 2.901(8) 162.00 . yes
C6 H61 N2 0.9400 2.4800 3.116(7) 125.00 . yes

loop_
_geom_torsion_atom_site_label_1
_geom_torsion_atom_site_label_2
_geom_torsion_atom_site_label_3
_geom_torsion_atom_site_label_4
_geom_torsion
_geom_torsion_site_symmetry_1
_geom_torsion_site_symmetry_2
_geom_torsion_site_symmetry_3
_geom_torsion_site_symmetry_4
_geom_torsion_publ_flag
C6 S1 C5 C2 56.6(5) . . . . no
C5 S1 C6 C7 62.3(4) . . . . no
C3 N1 C1 N2 -0.6(7) . . . . no
C1 N1 C3 C2 1.5(7) . . . . no
C1 N1 C3 C4 179.1(5) . . . . no
C2 N2 C1 N1 -0.5(7) . . . . no
C1 N2 C2 C3 1.4(7) . . . . no
C1 N2 C2 C5 179.7(5) . . . . no
C8 N3 C7 C6 90.5(6) . . . . no
C7 N3 C8 N4 -6.3(9) . . . . no
C7 N3 C8 N5 168.6(5) . . . . no
C9 N4 C8 N3 170.9(5) . . . . no
C9 N4 C8 N5 -3.9(8) . . . . no
C10 N5 C8 N3 -8.7(8) . . . . no
C10 N5 C8 N4 166.3(5) . . . . no
N2 C2 C3 N1 -1.8(7) . . . . no
N2 C2 C3 C4 -179.0(6) . . . . no
C5 C2 C3 N1 -179.9(6) . . . . no
C5 C2 C3 C4 2.8(12) . . . . no
N2 C2 C5 S1 -65.2(6) . . . . no
C3 C2 C5 S1 112.8(7) . . . . no
S1 C6 C7 N3 -175.1(3) . . . . no
